data_4306474
loop_
_publ_author_name
'Magdalena Cap\'o'
'Jordi Benet-Buchholz'
'Pablo Ballester'

_publ_section_title
;
Anion-\p-\p Interactions in a Dinuclear M2L2 Metallocycle
;
_journal_name_full 'Inorganic Chemistry'
_journal_page_first 10190
_journal_page_last 10192
_journal_paper_doi 10.1021/ic801282r
_journal_volume 47
_journal_year 2008
_chemical_formula_sum 'C104 H110 F12 N10 O22 P4 Pt2 S4'
_chemical_formula_weight 2722.32
_chemical_name_systematic
;
 ?
;
_space_group_IT_number 14
_symmetry_cell_setting monoclinic
_symmetry_space_group_name_Hall '-P 2ybc'
_symmetry_space_group_name_H-M 'P 1 21/c 1'
_atom_sites_solution_hydrogens geom
_atom_sites_solution_primary direct
_atom_sites_solution_secondary difmap
_audit_creation_method SHELXL-97
_cell_angle_alpha 90.00
_cell_angle_beta 125.8410(10)
_cell_angle_gamma 90.00
_cell_formula_units_Z 2
_cell_length_a 14.1910(5)
_cell_length_b 24.6213(8)
_cell_length_c 21.1419(7)
_cell_measurement_reflns_used 9681
_cell_measurement_temperature 100(2)
_cell_measurement_theta_max 39.00
_cell_measurement_theta_min 2.77
_cell_volume 5988.2(4)
_computing_cell_refinement 'Bruker-Nonius Apex v1.0-22 2002'
_computing_data_collection 'Bruker-Nonius Apex v1.0-22 2002'
_computing_data_reduction 'SAINT+ Version 7.06A Bruker-Nonius, 2004'
_computing_molecular_graphics 'Shelxtl Version 6.12 (Sheldrick, 2001)'
_computing_publication_material 'Shelxtl Version 6.12 (Sheldrick, 2001)'
_computing_structure_refinement 'Shelxtl Version 6.12 (Sheldrick, 2001)'
_computing_structure_solution 'Shelxtl Version 6.12 (Sheldrick, 2001)'
_diffrn_ambient_temperature 100(2)
_diffrn_detector_area_resol_mean 512
_diffrn_detector_type '4K CCD area detector APEX II'
_diffrn_measured_fraction_theta_full 0.897
_diffrn_measured_fraction_theta_max 0.897
_diffrn_measurement_device_type 'Kappa 4-axis goniometer bruker-nonius'
_diffrn_measurement_method
;
 Fullsphere data collection, phi and omega scans
;
_diffrn_measurement_specimen_support 'magnetic support whith 10 micron nylon fiber cryoloop'
_diffrn_radiation_monochromator 'Multilayer Montel 200 mirrors'
_diffrn_radiation_type MoK\a
_diffrn_radiation_wavelength 0.71073
_diffrn_reflns_av_R_equivalents 0.0329
_diffrn_reflns_av_sigmaI/netI 0.0357
_diffrn_reflns_limit_h_max 23
_diffrn_reflns_limit_h_min -23
_diffrn_reflns_limit_k_max 39
_diffrn_reflns_limit_k_min -43
_diffrn_reflns_limit_l_max 36
_diffrn_reflns_limit_l_min -37
_diffrn_reflns_number 119954
_diffrn_reflns_theta_full 39.54
_diffrn_reflns_theta_max 39.54
_diffrn_reflns_theta_min 2.75
_diffrn_source 'rotating anode X-ray tube'
_diffrn_source_current 90
_diffrn_source_power 50
_diffrn_source_size '3 mm x 0.3 mm fine focus'
_diffrn_source_type 'Bruker-Nonius FR 591'
_exptl_absorpt_coefficient_mu 2.544
_exptl_absorpt_correction_T_max 1.0000
_exptl_absorpt_correction_T_min 0.8138
_exptl_absorpt_correction_type empirical
_exptl_absorpt_process_details
; 
 SADABS Version 2.1 2003 Bruker-Nonius
 Blessing, Acta Cryst. (1995) A51 33-38
;
_exptl_crystal_colour colorless
_exptl_crystal_density_diffrn 1.510
_exptl_crystal_density_method 'not measured'
_exptl_crystal_description block
_exptl_crystal_F_000 2736
_exptl_crystal_size_max 0.20
_exptl_crystal_size_mid 0.10
_exptl_crystal_size_min 0.07
_refine_diff_density_max 5.069
_refine_diff_density_min -1.439
_refine_diff_density_rms 0.152
_refine_ls_extinction_method none
_refine_ls_goodness_of_fit_ref 1.071
_refine_ls_hydrogen_treatment noref
_refine_ls_matrix_type full
_refine_ls_number_parameters 716
_refine_ls_number_reflns 32290
_refine_ls_number_restraints 0
_refine_ls_restrained_S_all 1.071
_refine_ls_R_factor_all 0.0682
_refine_ls_R_factor_gt 0.0401
_refine_ls_shift/su_max 0.002
_refine_ls_shift/su_mean 0.000
_refine_ls_structure_factor_coef Fsqd
_refine_ls_weighting_details 'calc w=1/[\s^2^(Fo^2^)+(0.0469P)^2^+10.6533P] where P=(Fo^2^+2Fc^2^)/3'
_refine_ls_weighting_scheme calc
_refine_ls_wR_factor_gt 0.0953
_refine_ls_wR_factor_ref 0.1135
_reflns_number_gt 23941
_reflns_number_total 32290
_reflns_threshold_expression >2sigma(I)
_cod_data_source_file ic801282r_si_001.cif
_cod_data_source_block mc001p21c
_cod_depositor_comments
;
The following automatic conversions were performed:
'_symmetry_cell_setting' value 'Monoclinic' changed to 'monoclinic'
according to '/home/saulius/struct/CIF-dictionaries/cif_core.dic'
dictionary named 'cif_core.dic' version 2.4.1 from 2010-06-29.

Automatic conversion script
Id: cif_fix_enum 1527 2010-12-29 10:47:43Z saulius 
;
_cod_original_cell_volume 5988.2(3)
_cod_database_code 4306474

loop_
_symmetry_equiv_pos_as_xyz
'x, y, z'
'-x, y+1/2, -z+1/2'
'-x, -y, -z'
'x, -y-1/2, z-1/2'

loop_
_atom_site_label
_atom_site_type_symbol
_atom_site_fract_x
_atom_site_fract_y
_atom_site_fract_z
_atom_site_U_iso_or_equiv
_atom_site_adp_type
_atom_site_occupancy
_atom_site_symmetry_multiplicity
_atom_site_calc_flag
_atom_site_refinement_flags
_atom_site_disorder_assembly
_atom_site_disorder_group
Pt1 Pt 0.888611(8) -0.082914(3) 0.255038(4) 0.01794(2) Uani 1 1 d . . .
P1 P 0.80880(5) -0.05046(2) 0.31361(3) 0.01842(10) Uani 1 1 d . . .
O1 O 0.61746(18) 0.16051(8) 0.04221(12) 0.0273(4) Uani 1 1 d . . .
N1 N 0.83150(19) -0.01568(7) 0.18045(11) 0.0197(3) Uani 1 1 d . . .
C1 C 0.9080(3) 0.02554(10) 0.20817(15) 0.0286(5) Uani 1 1 d . . .
H1A H 0.9784 0.0225 0.2591 0.034 Uiso 1 1 calc R . .
P2 P 0.97784(6) -0.15132(3) 0.34239(4) 0.02368(12) Uani 1 1 d . . .
O2 O 0.56970(18) 0.33957(7) -0.09113(11) 0.0255(4) Uani 1 1 d . . .
N2 N 0.7657(2) 0.12157(8) 0.04487(13) 0.0230(4) Uani 1 1 d . . .
H2A H 0.8090 0.1248 0.0278 0.028 Uiso 1 1 calc R . .
C2 C 0.8881(3) 0.07223(11) 0.16541(16) 0.0308(6) Uani 1 1 d . . .
O3 O 0.8443(2) 0.26169(8) -0.15366(15) 0.0367(5) Uani 1 1 d . . .
N3 N 0.75932(18) 0.19869(7) -0.04406(11) 0.0192(3) Uani 1 1 d . . .
C3 C 0.7839(2) 0.07561(9) 0.09104(13) 0.0206(4) Uani 1 1 d . . .
N4 N 0.8769(2) 0.17630(8) -0.10300(13) 0.0244(4) Uani 1 1 d . . .
H4A H 0.8691 0.1550 -0.0729 0.029 Uiso 1 1 calc R . .
C4 C 0.7042(2) 0.03329(9) 0.06161(13) 0.0203(4) Uani 1 1 d . . .
N5 N 0.95883(18) -0.11195(7) 0.19732(10) 0.0182(3) Uani 1 1 d . . .
C5 C 0.7327(2) -0.01212(9) 0.10898(13) 0.0207(4) Uani 1 1 d . . .
H5A H 0.6796 -0.0417 0.0896 0.025 Uiso 1 1 calc R . .
C6 C 0.9772(4) 0.11677(15) 0.1993(3) 0.0629(14) Uani 1 1 d . . .
H6A H 1.0435 0.1065 0.2519 0.094 Uiso 1 1 calc R . .
H6B H 0.9426 0.1503 0.2020 0.094 Uiso 1 1 calc R . .
H6C H 1.0037 0.1226 0.1662 0.094 Uiso 1 1 calc R . .
C7 C 0.5939(3) 0.03511(11) -0.01946(15) 0.0311(6) Uani 1 1 d . . .
H7A H 0.5887 0.0699 -0.0438 0.047 Uiso 1 1 calc R . .
H7B H 0.5272 0.0312 -0.0172 0.047 Uiso 1 1 calc R . .
H7C H 0.5937 0.0054 -0.0504 0.047 Uiso 1 1 calc R . .
C8 C 0.6866(2) 0.16080(9) 0.02534(13) 0.0198(4) Uani 1 1 d . . .
C9 C 0.6915(2) 0.20665(8) -0.02010(12) 0.0180(4) Uani 1 1 d . . .
C10 C 0.6261(2) 0.25303(9) -0.03608(13) 0.0198(4) Uani 1 1 d . . .
H10A H 0.5776 0.2565 -0.0190 0.024 Uiso 1 1 calc R . .
C11 C 0.6332(2) 0.29486(9) -0.07817(13) 0.0201(4) Uani 1 1 d . . .
C12 C 0.7031(2) 0.28732(9) -0.10390(13) 0.0208(4) Uani 1 1 d . . .
H12A H 0.7098 0.3147 -0.1327 0.025 Uiso 1 1 calc R . .
C13 C 0.7628(2) 0.23813(8) -0.08583(13) 0.0197(4) Uani 1 1 d . . .
C17 C 0.5824(3) 0.38536(10) -0.12872(15) 0.0259(5) Uani 1 1 d . . .
H17A H 0.5565 0.3754 -0.1820 0.031 Uiso 1 1 calc R . .
H17B H 0.6648 0.3969 -0.0985 0.031 Uiso 1 1 calc R . .
C18 C 0.5078(3) 0.43069(11) -0.13203(18) 0.0322(6) Uani 1 1 d . . .
H18A H 0.5142 0.4626 -0.1571 0.048 Uiso 1 1 calc R . .
H18B H 0.5344 0.4401 -0.0789 0.048 Uiso 1 1 calc R . .
H18C H 0.4266 0.4188 -0.1622 0.048 Uiso 1 1 calc R . .
C19 C 0.8330(2) 0.22722(9) -0.11707(15) 0.0239(4) Uani 1 1 d . . .
C20 C 0.9349(2) 0.15530(9) -0.13427(14) 0.0221(4) Uani 1 1 d . . .
C21 C 1.0388(2) 0.17774(10) -0.11477(14) 0.0232(4) Uani 1 1 d . . .
C22 C 0.9108(2) -0.15418(9) 0.14799(14) 0.0222(4) Uani 1 1 d . . .
H22A H 0.8395 -0.1685 0.1353 0.027 Uiso 1 1 calc R . .
C23 C 1.0572(3) -0.08980(10) 0.21394(15) 0.0248(5) Uani 1 1 d . . .
H23A H 1.0891 -0.0592 0.2476 0.030 Uiso 1 1 calc R . .
C24 C 0.8862(2) 0.11011(10) -0.18366(15) 0.0243(4) Uani 1 1 d . . .
C25 C 1.0993(3) 0.22433(12) -0.05899(19) 0.0341(6) Uani 1 1 d . . .
H25A H 1.0532 0.2364 -0.0408 0.051 Uiso 1 1 calc R . .
H25B H 1.1080 0.2544 -0.0856 0.051 Uiso 1 1 calc R . .
H25C H 1.1762 0.2126 -0.0143 0.051 Uiso 1 1 calc R . .
C26 C 0.7759(3) 0.08464(14) -0.2057(2) 0.0393(7) Uani 1 1 d . . .
H26A H 0.7574 0.0537 -0.2403 0.059 Uiso 1 1 calc R . .
H26B H 0.7129 0.1114 -0.2326 0.059 Uiso 1 1 calc R . .
H26C H 0.7846 0.0720 -0.1586 0.059 Uiso 1 1 calc R . .
C50 C 0.7629(2) 0.01949(10) 0.28805(14) 0.0232(4) Uani 1 1 d . . .
C51 C 0.8441(3) 0.06126(11) 0.3267(2) 0.0355(7) Uani 1 1 d . . .
H51A H 0.9218 0.0531 0.3691 0.043 Uiso 1 1 calc R . .
C52 C 0.8108(3) 0.11502(12) 0.3029(2) 0.0407(7) Uani 1 1 d . . .
H52A H 0.8655 0.1435 0.3302 0.049 Uiso 1 1 calc R . .
C53 C 0.6995(3) 0.12684(12) 0.2402(2) 0.0371(7) Uani 1 1 d . . .
H53A H 0.6779 0.1634 0.2236 0.044 Uiso 1 1 calc R . .
C54 C 0.6182(3) 0.08562(12) 0.20102(19) 0.0350(6) Uani 1 1 d . . .
H54A H 0.5413 0.0940 0.1578 0.042 Uiso 1 1 calc R . .
C55 C 0.6496(3) 0.03189(11) 0.22510(16) 0.0288(5) Uani 1 1 d . . .
H55A H 0.5937 0.0037 0.1986 0.035 Uiso 1 1 calc R . .
C56 C 0.6808(2) -0.08755(10) 0.28766(14) 0.0241(4) Uani 1 1 d . . .
C57 C 0.6190(3) -0.11725(15) 0.21870(18) 0.0390(7) Uani 1 1 d . . .
H57A H 0.6422 -0.1168 0.1847 0.047 Uiso 1 1 calc R . .
C58 C 0.5235(3) -0.1476(2) 0.1999(3) 0.0618(14) Uani 1 1 d . . .
H58A H 0.4802 -0.1672 0.1522 0.074 Uiso 1 1 calc R . .
C59 C 0.4905(4) -0.1495(2) 0.2496(3) 0.0622(13) Uani 1 1 d . . .
H59A H 0.4272 -0.1718 0.2373 0.075 Uiso 1 1 calc R . .
C60 C 0.5498(4) -0.1187(2) 0.3179(3) 0.0577(12) Uani 1 1 d . . .
H60A H 0.5256 -0.1190 0.3513 0.069 Uiso 1 1 calc R . .
C61 C 0.6446(3) -0.08771(15) 0.3367(2) 0.0384(7) Uani 1 1 d . . .
H61A H 0.6851 -0.0665 0.3830 0.046 Uiso 1 1 calc R . .
C62 C 0.9061(2) -0.05201(11) 0.41970(13) 0.0230(4) Uani 1 1 d . . .
H62A H 0.9755 -0.0297 0.4375 0.028 Uiso 1 1 calc R . .
H62B H 0.8662 -0.0354 0.4407 0.028 Uiso 1 1 calc R . .
C63 C 0.9454(3) -0.10957(12) 0.45305(14) 0.0279(5) Uani 1 1 d . . .
H63A H 0.9797 -0.1088 0.5095 0.033 Uiso 1 1 calc R . .
H63B H 0.8767 -0.1338 0.4272 0.033 Uiso 1 1 calc R . .
C64 C 1.0345(3) -0.13287(13) 0.44195(14) 0.0300(6) Uani 1 1 d . . .
H64A H 1.0698 -0.1655 0.4752 0.036 Uiso 1 1 calc R . .
H64B H 1.0972 -0.1058 0.4607 0.036 Uiso 1 1 calc R . .
C65 C 0.8886(3) -0.21130(11) 0.31733(17) 0.0304(6) Uani 1 1 d . . .
C66 C 0.7904(3) -0.21810(12) 0.2420(2) 0.0362(6) Uani 1 1 d . . .
H66A H 0.7675 -0.1901 0.2047 0.043 Uiso 1 1 calc R . .
C67 C 0.7243(4) -0.26543(16) 0.2198(3) 0.0520(10) Uani 1 1 d . . .
H67A H 0.6579 -0.2700 0.1675 0.062 Uiso 1 1 calc R . .
C68 C 0.7559(5) -0.30541(16) 0.2741(3) 0.0642(13) Uani 1 1 d . . .
H68A H 0.7106 -0.3375 0.2595 0.077 Uiso 1 1 calc R . .
C69 C 0.8523(6) -0.29921(16) 0.3491(3) 0.0662(14) Uani 1 1 d . . .
H69A H 0.8729 -0.3270 0.3863 0.079 Uiso 1 1 calc R . .
C70 C 0.9205(4) -0.25266(14) 0.3717(2) 0.0508(10) Uani 1 1 d . . .
H70A H 0.9882 -0.2490 0.4236 0.061 Uiso 1 1 calc R . .
C71 C 1.1074(3) -0.17423(12) 0.35153(16) 0.0305(6) Uani 1 1 d . . .
C72 C 1.1073(3) -0.22215(14) 0.31673(17) 0.0392(8) Uani 1 1 d . . .
H72A H 1.0401 -0.2446 0.2902 0.047 Uiso 1 1 calc R . .
C73 C 1.2049(4) -0.23747(18) 0.3204(2) 0.0516(11) Uani 1 1 d . . .
H73A H 1.2045 -0.2705 0.2971 0.062 Uiso 1 1 calc R . .
C74 C 1.3019(4) -0.2048(2) 0.3579(2) 0.0564(13) Uani 1 1 d . . .
H74A H 1.3679 -0.2152 0.3598 0.068 Uiso 1 1 calc R . .
C75 C 1.3041(3) -0.15679(19) 0.3931(2) 0.0487(10) Uani 1 1 d . . .
H75A H 1.3717 -0.1346 0.4194 0.058 Uiso 1 1 calc R . .
C76 C 1.2063(3) -0.14118(15) 0.38955(19) 0.0386(7) Uani 1 1 d . . .
H76A H 1.2071 -0.1081 0.4130 0.046 Uiso 1 1 calc R . .
O1W O 0.9179(2) 0.08803(8) 0.00272(15) 0.0355(5) Uani 1 1 d . . .
H1WA H 0.8972 0.0583 0.0020 0.066(16) Uiso 1 1 d R . .
H1WB H 0.9887 0.0914 0.0125 0.09(2) Uiso 1 1 d R . .
O2W O 0.3712(2) 0.14465(10) -0.05558(14) 0.0387(5) Uani 1 1 d . . .
H2WA H 0.4386 0.1559 -0.0271 0.058(14) Uiso 1 1 d R . .
H2WB H 0.3523 0.1360 -0.0295 0.09(2) Uiso 1 1 d R . .
S1B S 0.78507(7) -0.06793(3) -0.04089(4) 0.02761(12) Uani 1 1 d . . .
F1B F 0.6318(2) -0.09874(12) -0.18505(13) 0.0548(6) Uani 1 1 d . . .
O1B O 0.7017(2) -0.08688(9) -0.02791(15) 0.0377(5) Uani 1 1 d . . .
C1B C 0.6964(3) -0.05534(15) -0.1455(2) 0.0399(7) Uani 1 1 d . . .
F2B F 0.7621(2) -0.04465(12) -0.17013(16) 0.0608(7) Uani 1 1 d . . .
O2B O 0.8656(2) -0.10860(9) -0.03214(13) 0.0348(5) Uani 1 1 d . . .
F3B F 0.6247(2) -0.01328(11) -0.16557(16) 0.0603(7) Uani 1 1 d . . .
O3B O 0.8368(3) -0.01620(10) -0.00664(19) 0.0501(7) Uani 1 1 d . . .
S1A S 1.18882(6) 0.01641(3) 0.44188(4) 0.02796(12) Uani 1 1 d . . .
F1A F 1.2760(3) 0.06855(17) 0.3804(2) 0.0957(13) Uani 1 1 d . . .
O1A O 1.1190(2) -0.01525(12) 0.37168(14) 0.0482(7) Uani 1 1 d . . .
C1A C 1.3114(4) 0.0366(2) 0.4414(3) 0.0535(10) Uani 1 1 d . . .
F2A F 1.3906(3) 0.06365(17) 0.5052(2) 0.0916(11) Uani 1 1 d . . .
O2A O 1.1382(3) 0.06701(11) 0.44080(18) 0.0473(6) Uani 1 1 d . . .
F3A F 1.3642(3) -0.00670(15) 0.43761(18) 0.0723(9) Uani 1 1 d . . .
O3A O 1.2399(2) -0.01455(11) 0.51210(13) 0.0398(5) Uani 1 1 d . . .

loop_
_atom_site_aniso_label
_atom_site_aniso_U_11
_atom_site_aniso_U_22
_atom_site_aniso_U_33
_atom_site_aniso_U_23
_atom_site_aniso_U_13
_atom_site_aniso_U_12
Pt1 0.02209(4) 0.01806(3) 0.01520(3) 0.00228(2) 0.01178(3) 0.00553(3)
P1 0.0173(3) 0.0212(2) 0.0146(2) -0.00201(17) 0.00812(19) 0.00248(18)
O1 0.0280(10) 0.0274(8) 0.0334(9) 0.0042(7) 0.0219(8) 0.0032(7)
N1 0.0272(10) 0.0161(7) 0.0186(7) 0.0014(5) 0.0150(7) 0.0045(6)
C1 0.0282(13) 0.0228(10) 0.0223(10) 0.0027(8) 0.0078(9) 0.0002(8)
P2 0.0295(3) 0.0249(3) 0.0201(2) 0.0073(2) 0.0165(2) 0.0110(2)
O2 0.0315(10) 0.0204(7) 0.0294(8) 0.0041(6) 0.0205(8) 0.0092(6)
N2 0.0258(11) 0.0207(8) 0.0292(9) 0.0077(7) 0.0199(8) 0.0059(7)
C2 0.0288(14) 0.0217(10) 0.0276(11) 0.0045(8) 0.0086(10) -0.0025(9)
O3 0.0573(15) 0.0261(9) 0.0522(13) 0.0155(8) 0.0464(12) 0.0163(9)
N3 0.0217(9) 0.0167(7) 0.0208(7) 0.0011(6) 0.0134(7) 0.0026(6)
C3 0.0243(11) 0.0187(8) 0.0205(8) 0.0026(6) 0.0142(8) 0.0037(7)
N4 0.0344(12) 0.0193(8) 0.0328(10) 0.0065(7) 0.0271(10) 0.0091(7)
C4 0.0212(11) 0.0211(8) 0.0184(8) 0.0031(6) 0.0116(8) 0.0031(7)
N5 0.0225(9) 0.0175(7) 0.0153(6) 0.0039(5) 0.0115(6) 0.0065(6)
C5 0.0226(11) 0.0210(8) 0.0180(8) 0.0020(6) 0.0116(8) 0.0019(7)
C6 0.050(2) 0.0325(15) 0.054(2) 0.0106(15) 0.0007(17) -0.0170(15)
C7 0.0299(14) 0.0272(11) 0.0219(10) 0.0058(8) 0.0072(9) -0.0007(9)
C8 0.0213(11) 0.0184(8) 0.0212(8) 0.0014(6) 0.0132(8) 0.0021(7)
C9 0.0190(10) 0.0177(8) 0.0168(7) 0.0002(6) 0.0102(7) 0.0022(6)
C10 0.0214(11) 0.0198(8) 0.0200(8) -0.0002(7) 0.0131(8) 0.0026(7)
C11 0.0235(11) 0.0176(8) 0.0189(8) 0.0001(6) 0.0123(8) 0.0048(7)
C12 0.0257(12) 0.0178(8) 0.0218(9) 0.0018(6) 0.0156(8) 0.0049(7)
C13 0.0246(11) 0.0170(8) 0.0213(8) 0.0016(6) 0.0155(8) 0.0041(7)
C17 0.0309(13) 0.0212(9) 0.0291(11) 0.0043(8) 0.0195(10) 0.0078(8)
C18 0.0335(15) 0.0252(10) 0.0350(13) 0.0020(9) 0.0184(12) 0.0103(10)
C19 0.0323(13) 0.0199(9) 0.0294(10) 0.0057(7) 0.0237(10) 0.0084(8)
C20 0.0298(12) 0.0201(8) 0.0236(9) 0.0043(7) 0.0197(9) 0.0075(8)
C21 0.0289(13) 0.0228(9) 0.0225(9) 0.0005(7) 0.0175(9) 0.0047(8)
C22 0.0254(12) 0.0226(9) 0.0220(9) 0.0013(7) 0.0157(9) 0.0045(8)
C23 0.0319(14) 0.0234(10) 0.0244(10) 0.0005(7) 0.0194(10) 0.0045(8)
C24 0.0290(13) 0.0234(9) 0.0284(10) 0.0007(8) 0.0212(10) 0.0036(8)
C25 0.0388(17) 0.0325(13) 0.0397(14) -0.0122(11) 0.0279(13) -0.0056(11)
C26 0.0318(16) 0.0423(16) 0.0524(19) -0.0131(14) 0.0295(15) -0.0087(12)
C50 0.0251(12) 0.0226(9) 0.0229(9) -0.0021(7) 0.0145(9) 0.0047(8)
C51 0.0287(15) 0.0247(11) 0.0431(15) -0.0090(10) 0.0154(12) 0.0028(10)
C52 0.0446(19) 0.0217(11) 0.0557(19) -0.0087(12) 0.0293(16) 0.0007(11)
C53 0.051(2) 0.0265(12) 0.0487(17) 0.0053(11) 0.0373(16) 0.0105(12)
C54 0.0389(17) 0.0335(13) 0.0341(13) 0.0104(10) 0.0223(13) 0.0139(11)
C55 0.0275(13) 0.0283(11) 0.0271(11) 0.0041(9) 0.0140(10) 0.0068(9)
C56 0.0207(11) 0.0289(11) 0.0199(8) -0.0063(7) 0.0104(8) -0.0010(8)
C57 0.0246(14) 0.0557(19) 0.0288(12) -0.0214(12) 0.0113(11) -0.0035(12)
C58 0.0296(18) 0.081(3) 0.063(2) -0.052(2) 0.0204(17) -0.0209(18)
C59 0.0323(19) 0.066(3) 0.083(3) -0.042(2) 0.031(2) -0.0265(18)
C60 0.042(2) 0.080(3) 0.063(2) -0.031(2) 0.037(2) -0.032(2)
C61 0.0306(16) 0.0553(19) 0.0353(14) -0.0197(13) 0.0226(13) -0.0182(13)
C62 0.0198(11) 0.0323(11) 0.0164(8) -0.0032(7) 0.0104(8) 0.0009(8)
C63 0.0284(13) 0.0381(13) 0.0177(9) 0.0029(8) 0.0139(9) 0.0065(10)
C64 0.0287(14) 0.0414(14) 0.0178(9) 0.0070(9) 0.0124(9) 0.0138(11)
C65 0.0457(17) 0.0239(10) 0.0321(12) 0.0085(9) 0.0287(12) 0.0081(10)
C66 0.0423(18) 0.0301(12) 0.0418(15) 0.0068(11) 0.0278(14) 0.0000(11)
C67 0.062(3) 0.0363(16) 0.061(2) -0.0024(16) 0.039(2) -0.0130(16)
C68 0.097(4) 0.0331(17) 0.086(3) 0.0002(19) 0.067(3) -0.017(2)
C69 0.120(5) 0.0321(16) 0.077(3) 0.0155(18) 0.074(3) 0.001(2)
C70 0.084(3) 0.0342(15) 0.0417(17) 0.0157(13) 0.041(2) 0.0080(17)
C71 0.0356(15) 0.0354(13) 0.0256(10) 0.0134(9) 0.0209(11) 0.0191(11)
C72 0.0464(19) 0.0446(16) 0.0273(12) 0.0111(11) 0.0218(13) 0.0258(14)
C73 0.058(2) 0.067(2) 0.0357(15) 0.0144(15) 0.0309(17) 0.041(2)
C74 0.050(2) 0.091(3) 0.0417(18) 0.0302(19) 0.0338(18) 0.046(2)
C75 0.0352(18) 0.076(3) 0.0428(17) 0.0261(18) 0.0273(15) 0.0262(18)
C76 0.0381(18) 0.0464(17) 0.0375(15) 0.0165(13) 0.0257(14) 0.0187(13)
O1W 0.0422(14) 0.0261(9) 0.0514(13) 0.0090(8) 0.0349(12) 0.0104(8)
O2W 0.0303(12) 0.0497(13) 0.0342(10) 0.0017(9) 0.0178(10) -0.0049(10)
S1B 0.0289(3) 0.0266(3) 0.0286(3) -0.0028(2) 0.0175(3) -0.0018(2)
F1B 0.0424(13) 0.0743(16) 0.0328(10) -0.0107(10) 0.0135(9) -0.0023(11)
O1B 0.0421(14) 0.0413(12) 0.0416(12) 0.0015(9) 0.0312(11) -0.0034(9)
C1B 0.0371(18) 0.0475(18) 0.0391(15) 0.0132(13) 0.0246(14) 0.0100(14)
F2B 0.0661(17) 0.0790(18) 0.0602(15) 0.0289(13) 0.0498(14) 0.0179(14)
O2B 0.0340(12) 0.0370(11) 0.0301(9) 0.0010(8) 0.0170(9) 0.0088(8)
F3B 0.0558(15) 0.0662(16) 0.0619(15) 0.0291(12) 0.0362(13) 0.0319(12)
O3B 0.0530(17) 0.0371(12) 0.0709(18) -0.0245(12) 0.0423(15) -0.0177(11)
S1A 0.0227(3) 0.0376(3) 0.0241(3) -0.0020(2) 0.0140(2) 0.0004(2)
F1A 0.079(2) 0.138(3) 0.109(3) 0.067(2) 0.078(2) 0.032(2)
O1A 0.0379(14) 0.0542(15) 0.0284(10) -0.0081(10) 0.0058(9) 0.0031(11)
C1A 0.044(2) 0.073(3) 0.057(2) 0.013(2) 0.036(2) 0.0032(19)
F2A 0.0482(17) 0.109(3) 0.108(3) -0.017(2) 0.0401(19) -0.0392(18)
O2A 0.0528(17) 0.0417(12) 0.0659(18) 0.0004(12) 0.0451(15) 0.0066(12)
F3A 0.0533(16) 0.111(2) 0.0718(18) 0.0218(17) 0.0475(15) 0.0297(16)
O3A 0.0360(13) 0.0578(15) 0.0263(9) 0.0056(9) 0.0187(9) 0.0047(10)

loop_
_atom_type_symbol
_atom_type_description
_atom_type_scat_dispersion_real
_atom_type_scat_dispersion_imag
_atom_type_scat_source
C C 0.0033 0.0016 'International Tables Vol C Tables 4.2.6.8 and 6.1.1.4'
H H 0.0000 0.0000 'International Tables Vol C Tables 4.2.6.8 and 6.1.1.4'
N N 0.0061 0.0033 'International Tables Vol C Tables 4.2.6.8 and 6.1.1.4'
O O 0.0106 0.0060 'International Tables Vol C Tables 4.2.6.8 and 6.1.1.4'
F F 0.0171 0.0103 'International Tables Vol C Tables 4.2.6.8 and 6.1.1.4'
P P 0.1023 0.0942 'International Tables Vol C Tables 4.2.6.8 and 6.1.1.4'
Pt Pt -1.7033 8.3905 'International Tables Vol C Tables 4.2.6.8 and 6.1.1.4'
S S 0.1246 0.1234 'International Tables Vol C Tables 4.2.6.8 and 6.1.1.4'

loop_
_geom_angle_atom_site_label_1
_geom_angle_atom_site_label_2
_geom_angle_atom_site_label_3
_geom_angle
_geom_angle_site_symmetry_1
_geom_angle_site_symmetry_3
_geom_angle_publ_flag
N1 Pt1 N5 86.42(7) . . ?
N1 Pt1 P1 92.07(6) . . ?
N5 Pt1 P1 178.24(5) . . ?
N1 Pt1 P2 171.27(7) . . ?
N5 Pt1 P2 89.52(5) . . ?
P1 Pt1 P2 92.10(2) . . ?
C56 P1 C50 105.55(12) . . ?
C56 P1 C62 105.41(12) . . ?
C50 P1 C62 105.60(11) . . ?
C56 P1 Pt1 113.11(8) . . ?
C50 P1 Pt1 112.46(9) . . ?
C62 P1 Pt1 113.98(9) . . ?
C5 N1 C1 119.3(2) . . ?
C5 N1 Pt1 126.31(16) . . ?
C1 N1 Pt1 114.25(16) . . ?
N1 C1 C2 122.6(2) . . ?
C65 P2 C64 107.58(14) . . ?
C65 P2 C71 105.53(14) . . ?
C64 P2 C71 102.71(13) . . ?
C65 P2 Pt1 114.04(10) . . ?
C64 P2 Pt1 114.60(9) . . ?
C71 P2 Pt1 111.41(9) . . ?
C11 O2 C17 117.7(2) . . ?
C8 N2 C3 124.4(2) . . ?
C1 C2 C3 117.5(2) . . ?
C1 C2 C6 120.1(3) . . ?
C3 C2 C6 122.4(2) . . ?
C13 N3 C9 117.27(19) . . ?
C4 C3 C2 120.6(2) . . ?
C4 C3 N2 121.3(2) . . ?
C2 C3 N2 118.0(2) . . ?
C19 N4 C20 123.5(2) . . ?
C3 C4 C5 117.6(2) . . ?
C3 C4 C7 121.4(2) . . ?
C5 C4 C7 121.0(2) . . ?
C23 N5 C22 119.8(2) . . ?
C23 N5 Pt1 119.01(15) . . ?
C22 N5 Pt1 121.11(17) . . ?
N1 C5 C4 122.5(2) . . ?
O1 C8 N2 124.9(2) . . ?
O1 C8 C9 122.2(2) . . ?
N2 C8 C9 112.9(2) . . ?
N3 C9 C10 123.9(2) . . ?
N3 C9 C8 116.28(19) . . ?
C10 C9 C8 119.8(2) . . ?
C9 C10 C11 118.3(2) . . ?
O2 C11 C12 125.0(2) . . ?
O2 C11 C10 116.2(2) . . ?
C12 C11 C10 118.8(2) . . ?
C11 C12 C13 117.7(2) . . ?
N3 C13 C12 124.1(2) . . ?
N3 C13 C19 116.83(19) . . ?
C12 C13 C19 119.1(2) . . ?
O2 C17 C18 106.9(2) . . ?
O3 C19 N4 124.7(2) . . ?
O3 C19 C13 121.3(2) . . ?
N4 C19 C13 114.0(2) . . ?
C21 C20 C24 120.7(2) . . ?
C21 C20 N4 121.3(2) . . ?
C24 C20 N4 117.9(2) . . ?
C22 C21 C20 117.0(2) 3_755 . ?
C22 C21 C25 119.3(3) 3_755 . ?
C20 C21 C25 123.7(2) . . ?
N5 C22 C21 122.6(2) . 3_755 ?
N5 C23 C24 122.0(2) . 3_755 ?
C23 C24 C20 117.8(3) 3_755 . ?
C23 C24 C26 119.6(2) 3_755 . ?
C20 C24 C26 122.6(2) . . ?
C55 C50 C51 119.5(2) . . ?
C55 C50 P1 120.4(2) . . ?
C51 C50 P1 119.8(2) . . ?
C52 C51 C50 119.9(3) . . ?
C53 C52 C51 120.2(3) . . ?
C52 C53 C54 120.4(3) . . ?
C53 C54 C55 120.0(3) . . ?
C54 C55 C50 120.0(3) . . ?
C57 C56 C61 119.7(3) . . ?
C57 C56 P1 119.2(2) . . ?
C61 C56 P1 121.05(19) . . ?
C58 C57 C56 119.6(3) . . ?
C59 C58 C57 120.7(3) . . ?
C58 C59 C60 120.1(4) . . ?
C61 C60 C59 119.4(4) . . ?
C60 C61 C56 120.3(3) . . ?
C63 C62 P1 113.26(17) . . ?
C64 C63 C62 112.8(2) . . ?
C63 C64 P2 115.33(19) . . ?
C66 C65 C70 118.8(3) . . ?
C66 C65 P2 119.8(2) . . ?
C70 C65 P2 121.3(3) . . ?
C65 C66 C67 121.0(3) . . ?
C68 C67 C66 119.4(4) . . ?
C69 C68 C67 120.4(4) . . ?
C68 C69 C70 120.8(4) . . ?
C69 C70 C65 119.6(4) . . ?
C72 C71 C76 119.2(3) . . ?
C72 C71 P2 121.2(3) . . ?
C76 C71 P2 119.5(2) . . ?
C71 C72 C73 120.5(4) . . ?
C74 C73 C72 120.0(4) . . ?
C73 C74 C75 120.6(4) . . ?
C74 C75 C76 119.6(4) . . ?
C71 C76 C75 120.1(4) . . ?
O3B S1B O1B 115.19(16) . . ?
O3B S1B O2B 114.66(16) . . ?
O1B S1B O2B 115.24(15) . . ?
O3B S1B C1B 104.32(19) . . ?
O1B S1B C1B 103.08(16) . . ?
O2B S1B C1B 101.86(15) . . ?
F2B C1B F3B 107.5(3) . . ?
F2B C1B F1B 107.1(3) . . ?
F3B C1B F1B 107.8(3) . . ?
F2B C1B S1B 111.3(3) . . ?
F3B C1B S1B 112.0(3) . . ?
F1B C1B S1B 110.9(2) . . ?
O2A S1A O3A 115.14(17) . . ?
O2A S1A O1A 114.78(17) . . ?
O3A S1A O1A 113.95(17) . . ?
O2A S1A C1A 103.6(2) . . ?
O3A S1A C1A 104.29(18) . . ?
O1A S1A C1A 103.0(2) . . ?
F2A C1A F1A 107.7(4) . . ?
F2A C1A F3A 106.9(4) . . ?
F1A C1A F3A 108.7(4) . . ?
F2A C1A S1A 112.1(3) . . ?
F1A C1A S1A 110.4(3) . . ?
F3A C1A S1A 110.8(3) . . ?

loop_
_geom_bond_atom_site_label_1
_geom_bond_atom_site_label_2
_geom_bond_distance
_geom_bond_site_symmetry_2
_geom_bond_publ_flag
Pt1 N1 2.0945(18) . ?
Pt1 N5 2.1018(19) . ?
Pt1 P1 2.2577(6) . ?
Pt1 P2 2.2609(6) . ?
P1 C56 1.807(3) . ?
P1 C50 1.809(2) . ?
P1 C62 1.820(2) . ?
O1 C8 1.224(3) . ?
N1 C5 1.333(3) . ?
N1 C1 1.344(3) . ?
C1 C2 1.386(4) . ?
P2 C65 1.811(3) . ?
P2 C64 1.817(3) . ?
P2 C71 1.822(3) . ?
O2 C11 1.345(3) . ?
O2 C17 1.450(3) . ?
N2 C8 1.350(3) . ?
N2 C3 1.416(3) . ?
C2 C3 1.394(4) . ?
C2 C6 1.501(4) . ?
O3 C19 1.221(3) . ?
N3 C13 1.333(3) . ?
N3 C9 1.338(3) . ?
C3 C4 1.388(3) . ?
N4 C19 1.353(3) . ?
N4 C20 1.421(3) . ?
C4 C5 1.394(3) . ?
C4 C7 1.499(3) . ?
N5 C23 1.340(4) . ?
N5 C22 1.342(3) . ?
C8 C9 1.510(3) . ?
C9 C10 1.383(3) . ?
C10 C11 1.403(3) . ?
C11 C12 1.395(3) . ?
C12 C13 1.398(3) . ?
C13 C19 1.506(3) . ?
C17 C18 1.511(4) . ?
C20 C21 1.392(4) . ?
C20 C24 1.400(3) . ?
C21 C22 1.389(3) 3_755 ?
C21 C25 1.503(4) . ?
C22 C21 1.389(3) 3_755 ?
C23 C24 1.380(4) 3_755 ?
C24 C23 1.380(4) 3_755 ?
C24 C26 1.486(4) . ?
C50 C55 1.394(4) . ?
C50 C51 1.397(4) . ?
C51 C52 1.396(4) . ?
C52 C53 1.373(5) . ?
C53 C54 1.388(5) . ?
C54 C55 1.394(4) . ?
C56 C57 1.390(3) . ?
C56 C61 1.400(4) . ?
C57 C58 1.386(6) . ?
C58 C59 1.379(7) . ?
C59 C60 1.394(6) . ?
C60 C61 1.387(5) . ?
C62 C63 1.535(4) . ?
C63 C64 1.526(4) . ?
C65 C66 1.381(5) . ?
C65 C70 1.397(4) . ?
C66 C67 1.394(5) . ?
C67 C68 1.374(6) . ?
C68 C69 1.367(8) . ?
C69 C70 1.392(6) . ?
C71 C72 1.390(4) . ?
C71 C76 1.399(5) . ?
C72 C73 1.392(5) . ?
C73 C74 1.377(7) . ?
C74 C75 1.386(7) . ?
C75 C76 1.399(5) . ?
S1B O3B 1.436(2) . ?
S1B O1B 1.439(3) . ?
S1B O2B 1.447(2) . ?
S1B C1B 1.820(3) . ?
F1B C1B 1.335(5) . ?
C1B F2B 1.333(4) . ?
C1B F3B 1.335(4) . ?
S1A O2A 1.432(3) . ?
S1A O3A 1.432(2) . ?
S1A O1A 1.439(2) . ?
S1A C1A 1.815(4) . ?
F1A C1A 1.332(5) . ?
C1A F2A 1.323(6) . ?
C1A F3A 1.333(6) . ?

loop_
_geom_torsion_atom_site_label_1
_geom_torsion_atom_site_label_2
_geom_torsion_atom_site_label_3
_geom_torsion_atom_site_label_4
_geom_torsion
_geom_torsion_site_symmetry_1
_geom_torsion_site_symmetry_2
_geom_torsion_site_symmetry_3
_geom_torsion_site_symmetry_4
_geom_torsion_publ_flag
N1 Pt1 P1 C56 107.70(11) . . . . ?
N5 Pt1 P1 C56 76.8(19) . . . . ?
P2 Pt1 P1 C56 -79.97(9) . . . . ?
N1 Pt1 P1 C50 -11.75(11) . . . . ?
N5 Pt1 P1 C50 -42.7(19) . . . . ?
P2 Pt1 P1 C50 160.58(10) . . . . ?
N1 Pt1 P1 C62 -131.90(11) . . . . ?
N5 Pt1 P1 C62 -162.8(19) . . . . ?
P2 Pt1 P1 C62 40.43(10) . . . . ?
N5 Pt1 N1 C5 85.9(2) . . . . ?
P1 Pt1 N1 C5 -93.2(2) . . . . ?
P2 Pt1 N1 C5 148.4(3) . . . . ?
N5 Pt1 N1 C1 -90.0(2) . . . . ?
P1 Pt1 N1 C1 90.96(19) . . . . ?
P2 Pt1 N1 C1 -27.5(5) . . . . ?
C5 N1 C1 C2 0.4(4) . . . . ?
Pt1 N1 C1 C2 176.6(3) . . . . ?
N1 Pt1 P2 C65 -155.0(3) . . . . ?
N5 Pt1 P2 C65 -92.77(12) . . . . ?
P1 Pt1 P2 C65 86.54(10) . . . . ?
N1 Pt1 P2 C64 80.4(4) . . . . ?
N5 Pt1 P2 C64 142.63(13) . . . . ?
P1 Pt1 P2 C64 -38.07(12) . . . . ?
N1 Pt1 P2 C71 -35.7(4) . . . . ?
N5 Pt1 P2 C71 26.56(13) . . . . ?
P1 Pt1 P2 C71 -154.14(12) . . . . ?
N1 C1 C2 C3 0.2(5) . . . . ?
N1 C1 C2 C6 -179.6(4) . . . . ?
C1 C2 C3 C4 -0.4(4) . . . . ?
C6 C2 C3 C4 179.5(4) . . . . ?
C1 C2 C3 N2 -176.1(3) . . . . ?
C6 C2 C3 N2 3.7(5) . . . . ?
C8 N2 C3 C4 72.9(3) . . . . ?
C8 N2 C3 C2 -111.4(3) . . . . ?
C2 C3 C4 C5 -0.1(4) . . . . ?
N2 C3 C4 C5 175.5(2) . . . . ?
C2 C3 C4 C7 -177.4(3) . . . . ?
N2 C3 C4 C7 -1.8(4) . . . . ?
N1 Pt1 N5 C23 76.12(17) . . . . ?
P1 Pt1 N5 C23 107.1(19) . . . . ?
P2 Pt1 N5 C23 -96.15(16) . . . . ?
N1 Pt1 N5 C22 -107.92(17) . . . . ?
P1 Pt1 N5 C22 -76.9(19) . . . . ?
P2 Pt1 N5 C22 79.82(16) . . . . ?
C1 N1 C5 C4 -0.9(4) . . . . ?
Pt1 N1 C5 C4 -176.57(18) . . . . ?
C3 C4 C5 N1 0.7(4) . . . . ?
C7 C4 C5 N1 178.1(2) . . . . ?
C3 N2 C8 O1 -3.2(4) . . . . ?
C3 N2 C8 C9 176.4(2) . . . . ?
C13 N3 C9 C10 -0.1(3) . . . . ?
C13 N3 C9 C8 178.5(2) . . . . ?
O1 C8 C9 N3 -171.1(2) . . . . ?
N2 C8 C9 N3 9.3(3) . . . . ?
O1 C8 C9 C10 7.6(3) . . . . ?
N2 C8 C9 C10 -172.0(2) . . . . ?
N3 C9 C10 C11 -1.7(3) . . . . ?
C8 C9 C10 C11 179.8(2) . . . . ?
C17 O2 C11 C12 -5.7(3) . . . . ?
C17 O2 C11 C10 175.0(2) . . . . ?
C9 C10 C11 O2 -178.8(2) . . . . ?
C9 C10 C11 C12 1.8(3) . . . . ?
O2 C11 C12 C13 -179.6(2) . . . . ?
C10 C11 C12 C13 -0.2(3) . . . . ?
C9 N3 C13 C12 1.9(4) . . . . ?
C9 N3 C13 C19 -176.0(2) . . . . ?
C11 C12 C13 N3 -1.7(4) . . . . ?
C11 C12 C13 C19 176.1(2) . . . . ?
C11 O2 C17 C18 -176.8(2) . . . . ?
C20 N4 C19 O3 -4.8(5) . . . . ?
C20 N4 C19 C13 173.0(2) . . . . ?
N3 C13 C19 O3 -177.5(3) . . . . ?
C12 C13 C19 O3 4.5(4) . . . . ?
N3 C13 C19 N4 4.6(3) . . . . ?
C12 C13 C19 N4 -173.3(2) . . . . ?
C19 N4 C20 C21 63.5(4) . . . . ?
C19 N4 C20 C24 -118.4(3) . . . . ?
C24 C20 C21 C22 1.6(3) . . . 3_755 ?
N4 C20 C21 C22 179.6(2) . . . 3_755 ?
C24 C20 C21 C25 -176.7(3) . . . . ?
N4 C20 C21 C25 1.3(4) . . . . ?
C23 N5 C22 C21 2.4(3) . . . 3_755 ?
Pt1 N5 C22 C21 -173.57(17) . . . 3_755 ?
C22 N5 C23 C24 -2.0(3) . . . 3_755 ?
Pt1 N5 C23 C24 173.99(19) . . . 3_755 ?
C21 C20 C24 C23 -1.9(4) . . . 3_755 ?
N4 C20 C24 C23 -180.0(2) . . . 3_755 ?
C21 C20 C24 C26 179.6(3) . . . . ?
N4 C20 C24 C26 1.6(4) . . . . ?
C56 P1 C50 C55 -31.7(3) . . . . ?
C62 P1 C50 C55 -143.0(2) . . . . ?
Pt1 P1 C50 C55 92.1(2) . . . . ?
C56 P1 C50 C51 154.5(2) . . . . ?
C62 P1 C50 C51 43.1(3) . . . . ?
Pt1 P1 C50 C51 -81.7(2) . . . . ?
C55 C50 C51 C52 1.0(5) . . . . ?
P1 C50 C51 C52 174.9(3) . . . . ?
C50 C51 C52 C53 -1.8(5) . . . . ?
C51 C52 C53 C54 1.4(5) . . . . ?
C52 C53 C54 C55 -0.1(5) . . . . ?
C53 C54 C55 C50 -0.7(5) . . . . ?
C51 C50 C55 C54 0.3(4) . . . . ?
P1 C50 C55 C54 -173.6(2) . . . . ?
C50 P1 C56 C57 101.1(3) . . . . ?
C62 P1 C56 C57 -147.5(2) . . . . ?
Pt1 P1 C56 C57 -22.3(3) . . . . ?
C50 P1 C56 C61 -80.3(3) . . . . ?
C62 P1 C56 C61 31.2(3) . . . . ?
Pt1 P1 C56 C61 156.3(2) . . . . ?
C61 C56 C57 C58 -1.2(5) . . . . ?
P1 C56 C57 C58 177.4(3) . . . . ?
C56 C57 C58 C59 -1.4(7) . . . . ?
C57 C58 C59 C60 3.1(8) . . . . ?
C58 C59 C60 C61 -2.2(8) . . . . ?
C59 C60 C61 C56 -0.4(7) . . . . ?
C57 C56 C61 C60 2.1(6) . . . . ?
P1 C56 C61 C60 -176.5(4) . . . . ?
C56 P1 C62 C63 63.1(2) . . . . ?
C50 P1 C62 C63 174.50(19) . . . . ?
Pt1 P1 C62 C63 -61.6(2) . . . . ?
P1 C62 C63 C64 73.8(3) . . . . ?
C62 C63 C64 P2 -71.6(3) . . . . ?
C65 P2 C64 C63 -71.2(3) . . . . ?
C71 P2 C64 C63 177.7(2) . . . . ?
Pt1 P2 C64 C63 56.7(3) . . . . ?
C64 P2 C65 C66 145.2(3) . . . . ?
C71 P2 C65 C66 -105.7(3) . . . . ?
Pt1 P2 C65 C66 16.9(3) . . . . ?
C64 P2 C65 C70 -38.5(3) . . . . ?
C71 P2 C65 C70 70.7(3) . . . . ?
Pt1 P2 C65 C70 -166.7(3) . . . . ?
C70 C65 C66 C67 -0.6(5) . . . . ?
P2 C65 C66 C67 175.8(3) . . . . ?
C65 C66 C67 C68 1.4(6) . . . . ?
C66 C67 C68 C69 -0.9(8) . . . . ?
C67 C68 C69 C70 -0.5(8) . . . . ?
C68 C69 C70 C65 1.4(7) . . . . ?
C66 C65 C70 C69 -0.8(6) . . . . ?
P2 C65 C70 C69 -177.2(3) . . . . ?
C65 P2 C71 C72 20.9(3) . . . . ?
C64 P2 C71 C72 133.5(2) . . . . ?
Pt1 P2 C71 C72 -103.4(2) . . . . ?
C65 P2 C71 C76 -163.7(2) . . . . ?
C64 P2 C71 C76 -51.1(2) . . . . ?
Pt1 P2 C71 C76 72.1(2) . . . . ?
C76 C71 C72 C73 0.8(4) . . . . ?
P2 C71 C72 C73 176.2(2) . . . . ?
C71 C72 C73 C74 -0.8(5) . . . . ?
C72 C73 C74 C75 0.8(5) . . . . ?
C73 C74 C75 C76 -0.7(5) . . . . ?
C72 C71 C76 C75 -0.8(4) . . . . ?
P2 C71 C76 C75 -176.3(2) . . . . ?
C74 C75 C76 C71 0.7(5) . . . . ?
O3B S1B C1B F2B 68.1(3) . . . . ?
O1B S1B C1B F2B -171.2(3) . . . . ?
O2B S1B C1B F2B -51.4(3) . . . . ?
O3B S1B C1B F3B -52.2(3) . . . . ?
O1B S1B C1B F3B 68.5(3) . . . . ?
O2B S1B C1B F3B -171.8(3) . . . . ?
O3B S1B C1B F1B -172.7(3) . . . . ?
O1B S1B C1B F1B -52.0(3) . . . . ?
O2B S1B C1B F1B 67.8(3) . . . . ?
O2A S1A C1A F2A 64.3(4) . . . . ?
O3A S1A C1A F2A -56.6(4) . . . . ?
O1A S1A C1A F2A -175.8(3) . . . . ?
O2A S1A C1A F1A -55.8(4) . . . . ?
O3A S1A C1A F1A -176.6(4) . . . . ?
O1A S1A C1A F1A 64.1(4) . . . . ?
O2A S1A C1A F3A -176.3(3) . . . . ?
O3A S1A C1A F3A 62.9(3) . . . . ?
O1A S1A C1A F3A -56.4(3) . . . . ?
